data_2228355
loop_
_publ_author_name
'Yousefi, Mohammad'

_publ_section_title
;
 Diiodido(2,3,5,6-tetrapyridin-2-ylpyrazine-\k^3^<i>N</i>^2^,<i>N</i>^1^,<i>N</i>^6^)zinc(II)
;
_journal_coeditor_code HB5732
_journal_issue 12
_journal_name_full 'Acta Crystallographica Section E'
_journal_page_first m1600
_journal_page_last m1601
_journal_paper_doi 10.1107/S1600536810046842
_journal_volume 66
_journal_year 2010
_chemical_formula_iupac '[Zn I2 (C24 H16 N6)]'
_chemical_formula_moiety 'C24 H16 I2 N6 Zn'
_chemical_formula_sum 'C24 H16 I2 N6 Zn'
_chemical_formula_weight 707.60
_chemical_name_systematic
;
Diiodido(2,3,5,6-tetrapyridin-2-ylpyrazine-
\k^3^<i>N</i>^2^,<i>N</i>^1^,<i>N</i>^6^)zinc(II)
;
_space_group_IT_number 2
_symmetry_cell_setting triclinic
_symmetry_space_group_name_Hall '-P 1'
_symmetry_space_group_name_H-M 'P -1'
_atom_sites_solution_hydrogens geom
_atom_sites_solution_primary direct
_atom_sites_solution_secondary difmap
_audit_creation_method SHELXL-97
_cell_angle_alpha 64.31(3)
_cell_angle_beta 82.41(3)
_cell_angle_gamma 77.71(3)
_cell_formula_units_Z 2
_cell_length_a 10.659(2)
_cell_length_b 10.770(2)
_cell_length_c 12.277(3)
_cell_measurement_reflns_used 14023
_cell_measurement_temperature 120(2)
_cell_measurement_theta_max 29.16
_cell_measurement_theta_min 2.16
_cell_volume 1239.7(6)
_computing_cell_refinement 'SAINT (Bruker, 1998)'
_computing_data_collection 'SMART (Bruker, 1998)'
_computing_data_reduction 'SAINT (Bruker, 1998)'
_computing_molecular_graphics 'ORTEP-3 (Farrugia, 1997)'
_computing_publication_material 'WinGX (Farrugia, 1999)'
_computing_structure_refinement 'SHELXTL (Sheldrick, 2008)'
_computing_structure_solution 'SHELXTL (Sheldrick, 2008)'
_diffrn_ambient_temperature 120(2)
_diffrn_measured_fraction_theta_full 0.989
_diffrn_measured_fraction_theta_max 0.989
_diffrn_measurement_device_type 'Bruker SMART CCD'
_diffrn_measurement_method 'phi and omega scans'
_diffrn_radiation_monochromator graphite
_diffrn_radiation_source 'fine-focus sealed tube'
_diffrn_radiation_type MoK\a
_diffrn_radiation_wavelength 0.71073
_diffrn_reflns_av_R_equivalents 0.0481
_diffrn_reflns_av_sigmaI/netI 0.0340
_diffrn_reflns_limit_h_max 14
_diffrn_reflns_limit_h_min -14
_diffrn_reflns_limit_k_max 13
_diffrn_reflns_limit_k_min -14
_diffrn_reflns_limit_l_max 16
_diffrn_reflns_limit_l_min -16
_diffrn_reflns_number 14023
_diffrn_reflns_theta_full 29.16
_diffrn_reflns_theta_max 29.16
_diffrn_reflns_theta_min 2.16
_diffrn_standards_number 0
_exptl_absorpt_coefficient_mu 3.504
_exptl_absorpt_correction_T_max 0.352
_exptl_absorpt_correction_T_min 0.240
_exptl_absorpt_correction_type multi-scan
_exptl_absorpt_process_details '(SADABS; Bruker, 1998)'
_exptl_crystal_colour Yellow
_exptl_crystal_density_diffrn 1.895
_exptl_crystal_density_method 'not measured'
_exptl_crystal_description Block
_exptl_crystal_F_000 676
_exptl_crystal_size_max 0.49
_exptl_crystal_size_mid 0.35
_exptl_crystal_size_min 0.30
_refine_diff_density_max 2.472
_refine_diff_density_min -2.648
_refine_ls_extinction_method none
_refine_ls_goodness_of_fit_ref 1.106
_refine_ls_hydrogen_treatment constr
_refine_ls_matrix_type full
_refine_ls_number_parameters 298
_refine_ls_number_reflns 6625
_refine_ls_number_restraints 0
_refine_ls_restrained_S_all 1.106
_refine_ls_R_factor_all 0.0396
_refine_ls_R_factor_gt 0.0372
_refine_ls_shift/su_max 0.018
_refine_ls_shift/su_mean 0.001
_refine_ls_structure_factor_coef Fsqd
_refine_ls_weighting_details 'calc w=1/[\s^2^(Fo^2^)+(0.0526P)^2^+2.2743P] where P=(Fo^2^+2Fc^2^)/3'
_refine_ls_weighting_scheme calc
_refine_ls_wR_factor_gt 0.0954
_refine_ls_wR_factor_ref 0.0970
_reflns_number_gt 6259
_reflns_number_total 6625
_reflns_threshold_expression I>2\s(I)
_cod_data_source_file hb5732.cif
_cod_data_source_block I
_cod_database_code 2228355
_cod_database_fobs_code 2228355

loop_
_symmetry_equiv_pos_as_xyz
'x, y, z'
'-x, -y, -z'

loop_
_atom_site_type_symbol
_atom_site_label
_atom_site_fract_x
_atom_site_fract_y
_atom_site_fract_z
_atom_site_U_iso_or_equiv
_atom_site_adp_type
_atom_site_calc_flag
_atom_site_refinement_flags
_atom_site_occupancy
_atom_site_disorder_assembly
_atom_site_disorder_group
C C1 0.3744(3) 0.1483(4) 0.0215(3) 0.0246(6) Uani d . 1 . .
H H1 0.4559 0.1099 0.0521 0.029 Uiso calc R 1 . .
C C2 0.3592(3) 0.1816(4) -0.0992(3) 0.0256(6) Uani d . 1 . .
H H2 0.4278 0.1627 -0.1481 0.031 Uiso calc R 1 . .
C C3 0.2382(3) 0.2439(3) -0.1441(3) 0.0207(6) Uani d . 1 . .
H H3 0.2249 0.2688 -0.2249 0.025 Uiso calc R 1 . .
C C4 0.1365(3) 0.2695(3) -0.0691(3) 0.0182(5) Uani d . 1 . .
H H4 0.0556 0.3145 -0.0991 0.022 Uiso calc R 1 . .
C C5 0.1587(3) 0.2263(3) 0.0522(3) 0.0147(5) Uani d . 1 . .
C C6 0.0586(3) 0.2431(3) 0.1435(3) 0.0141(5) Uani d . 1 . .
C C7 -0.0751(3) 0.2860(3) 0.1297(3) 0.0154(5) Uani d . 1 . .
C C8 -0.1455(3) 0.2681(3) 0.0417(3) 0.0168(5) Uani d . 1 . .
C C9 -0.2477(3) 0.3674(4) -0.0189(4) 0.0291(7) Uani d . 1 . .
H H9 -0.2744 0.4490 -0.0073 0.035 Uiso calc R 1 . .
C C10 -0.3089(4) 0.3413(5) -0.0977(4) 0.0403(10) Uani d . 1 . .
H H10 -0.3775 0.4058 -0.1408 0.048 Uiso calc R 1 . .
C C11 -0.2661(4) 0.2169(5) -0.1112(4) 0.0355(9) Uani d . 1 . .
H H11 -0.3056 0.1970 -0.1635 0.043 Uiso calc R 1 . .
C C12 -0.1640(3) 0.1237(4) -0.0453(3) 0.0231(6) Uani d . 1 . .
H H12 -0.1363 0.0403 -0.0539 0.028 Uiso calc R 1 . .
C C13 0.2711(3) 0.0708(4) 0.5572(3) 0.0222(6) Uani d . 1 . .
H H13 0.3598 0.0421 0.5554 0.027 Uiso calc R 1 . .
C C14 0.2053(3) 0.0432(4) 0.6687(3) 0.0243(6) Uani d . 1 . .
H H14 0.2493 -0.0019 0.7400 0.029 Uiso calc R 1 . .
C C15 0.0730(3) 0.0842(4) 0.6715(3) 0.0231(6) Uani d . 1 . .
H H15 0.0267 0.0650 0.7450 0.028 Uiso calc R 1 . .
C C16 0.0100(3) 0.1546(3) 0.5628(3) 0.0193(5) Uani d . 1 . .
H H16 -0.0786 0.1835 0.5624 0.023 Uiso calc R 1 . .
C C17 0.0834(3) 0.1805(3) 0.4550(3) 0.0152(5) Uani d . 1 . .
C C18 0.0266(3) 0.2466(3) 0.3346(3) 0.0143(5) Uani d . 1 . .
C C19 -0.0955(3) 0.3294(3) 0.3007(3) 0.0150(5) Uani d . 1 . .
C C20 -0.1726(3) 0.4133(3) 0.3629(3) 0.0146(5) Uani d . 1 . .
C C21 -0.3050(3) 0.4520(3) 0.3513(3) 0.0161(5) Uani d . 1 . .
H H21 -0.3472 0.4211 0.3085 0.019 Uiso calc R 1 . .
C C22 -0.3724(3) 0.5377(3) 0.4050(3) 0.0180(5) Uani d . 1 . .
H H22 -0.4607 0.5672 0.3972 0.022 Uiso calc R 1 . .
C C23 -0.3068(3) 0.5785(3) 0.4703(3) 0.0200(6) Uani d . 1 . .
H H23 -0.3504 0.6345 0.5084 0.024 Uiso calc R 1 . .
C C24 -0.1741(3) 0.5343(3) 0.4782(3) 0.0216(6) Uani d . 1 . .
H H24 -0.1305 0.5611 0.5230 0.026 Uiso calc R 1 . .
N N1 0.2767(2) 0.1693(3) 0.0955(2) 0.0184(5) Uani d . 1 . .
N N2 -0.1032(2) 0.1480(3) 0.0301(2) 0.0172(5) Uani d . 1 . .
N N3 0.1029(2) 0.2183(3) 0.2492(2) 0.0140(4) Uani d . 1 . .
N N4 -0.1457(2) 0.3385(3) 0.2030(2) 0.0158(4) Uani d . 1 . .
N N5 0.2114(2) 0.1371(3) 0.4525(2) 0.0172(5) Uani d . 1 . .
N N6 -0.1068(2) 0.4546(3) 0.4237(3) 0.0187(5) Uani d . 1 . .
Zn Zn1 0.30085(3) 0.13103(3) 0.28390(3) 0.01425(8) Uani d . 1 . .
I I1 0.373663(19) -0.137621(19) 0.369751(17) 0.01892(7) Uani d . 1 . .
I I2 0.48284(2) 0.27145(2) 0.23922(2) 0.02865(7) Uani d . 1 . .

loop_
_atom_site_aniso_label
_atom_site_aniso_U_11
_atom_site_aniso_U_22
_atom_site_aniso_U_33
_atom_site_aniso_U_12
_atom_site_aniso_U_13
_atom_site_aniso_U_23
C1 0.0166(14) 0.0320(17) 0.0233(15) 0.0029(12) 0.0006(11) -0.0136(13)
C2 0.0217(15) 0.0316(17) 0.0224(15) -0.0029(13) 0.0067(12) -0.0133(13)
C3 0.0238(15) 0.0206(13) 0.0167(13) -0.0053(11) 0.0002(11) -0.0065(11)
C4 0.0173(13) 0.0208(13) 0.0147(12) -0.0013(10) -0.0012(10) -0.0066(10)
C5 0.0115(11) 0.0157(12) 0.0170(12) -0.0004(9) -0.0001(9) -0.0079(10)
C6 0.0125(12) 0.0164(12) 0.0153(12) 0.0006(9) -0.0029(9) -0.0092(10)
C7 0.0121(12) 0.0170(12) 0.0189(13) 0.0017(9) -0.0045(10) -0.0101(10)
C8 0.0129(12) 0.0209(13) 0.0177(13) 0.0024(10) -0.0052(10) -0.0103(11)
C9 0.0224(15) 0.0323(17) 0.0384(19) 0.0111(13) -0.0165(14) -0.0231(15)
C10 0.0318(19) 0.048(2) 0.051(2) 0.0170(17) -0.0308(19) -0.033(2)
C11 0.038(2) 0.044(2) 0.037(2) 0.0005(17) -0.0191(17) -0.0266(18)
C12 0.0244(15) 0.0249(15) 0.0244(15) -0.0054(12) -0.0013(12) -0.0141(12)
C13 0.0166(13) 0.0302(16) 0.0211(14) 0.0069(11) -0.0084(11) -0.0148(12)
C14 0.0257(16) 0.0253(15) 0.0206(14) 0.0048(12) -0.0095(12) -0.0101(12)
C15 0.0252(15) 0.0259(15) 0.0160(13) 0.0011(12) -0.0007(11) -0.0092(12)
C16 0.0150(12) 0.0229(14) 0.0200(14) -0.0003(11) -0.0001(10) -0.0106(11)
C17 0.0128(12) 0.0173(12) 0.0177(13) 0.0024(9) -0.0031(10) -0.0107(10)
C18 0.0104(11) 0.0168(12) 0.0183(13) -0.0003(9) -0.0016(9) -0.0104(10)
C19 0.0101(11) 0.0186(12) 0.0190(13) 0.0018(9) -0.0027(9) -0.0119(10)
C20 0.0116(11) 0.0167(12) 0.0155(12) 0.0025(9) -0.0028(9) -0.0082(10)
C21 0.0095(11) 0.0190(12) 0.0196(13) 0.0000(10) -0.0021(9) -0.0088(11)
C22 0.0103(11) 0.0191(13) 0.0224(13) -0.0003(10) 0.0021(10) -0.0085(11)
C23 0.0206(14) 0.0201(13) 0.0210(14) 0.0005(11) 0.0016(11) -0.0127(11)
C24 0.0174(14) 0.0262(15) 0.0272(15) 0.0033(11) -0.0054(11) -0.0186(13)
N1 0.0124(11) 0.0227(12) 0.0179(11) 0.0028(9) -0.0029(9) -0.0087(10)
N2 0.0171(11) 0.0189(11) 0.0179(11) -0.0017(9) -0.0026(9) -0.0100(9)
N3 0.0077(9) 0.0180(11) 0.0169(11) 0.0026(8) -0.0019(8) -0.0098(9)
N4 0.0119(10) 0.0169(11) 0.0208(12) 0.0015(8) -0.0042(9) -0.0108(9)
N5 0.0136(11) 0.0214(11) 0.0179(11) 0.0033(9) -0.0045(9) -0.0113(10)
N6 0.0127(11) 0.0233(12) 0.0245(13) 0.0018(9) -0.0044(9) -0.0154(10)
Zn1 0.00936(14) 0.01684(15) 0.01719(16) 0.00192(11) -0.00304(11) -0.00892(12)
I1 0.02016(11) 0.01584(10) 0.02007(10) 0.00168(7) -0.00295(7) -0.00848(7)
I2 0.02559(12) 0.02774(12) 0.03527(13) -0.01186(9) -0.00476(9) -0.01144(10)

loop_
_atom_type_symbol
_atom_type_description
_atom_type_scat_dispersion_real
_atom_type_scat_dispersion_imag
_atom_type_scat_source
C C 0.0033 0.0016 'International Tables Vol C Tables 4.2.6.8 and 6.1.1.4'
H H 0.0000 0.0000 'International Tables Vol C Tables 4.2.6.8 and 6.1.1.4'
N N 0.0061 0.0033 'International Tables Vol C Tables 4.2.6.8 and 6.1.1.4'
Zn Zn 0.2839 1.4301 'International Tables Vol C Tables 4.2.6.8 and 6.1.1.4'
I I -0.4742 1.8119 'International Tables Vol C Tables 4.2.6.8 and 6.1.1.4'

loop_
_geom_angle_atom_site_label_1
_geom_angle_atom_site_label_2
_geom_angle_atom_site_label_3
_geom_angle_site_symmetry_1
_geom_angle_site_symmetry_3
_geom_angle
_geom_angle_publ_flag
N1 C1 C2 . . 122.7(3) ?
N1 C1 H1 . . 118.7 ?
C2 C1 H1 . . 118.7 ?
C3 C2 C1 . . 117.7(3) ?
C3 C2 H2 . . 121.1 ?
C1 C2 H2 . . 121.1 ?
C2 C3 C4 . . 120.2(3) ?
C2 C3 H3 . . 119.9 ?
C4 C3 H3 . . 119.9 ?
C3 C4 C5 . . 118.3(3) ?
C3 C4 H4 . . 120.8 ?
C5 C4 H4 . . 120.8 ?
N1 C5 C4 . . 121.6(3) ?
N1 C5 C6 . . 114.1(3) ?
C4 C5 C6 . . 124.3(3) ?
N3 C6 C7 . . 117.3(3) ?
N3 C6 C5 . . 115.1(2) ?
C7 C6 C5 . . 127.6(3) ?
N4 C7 C6 . . 119.4(3) ?
N4 C7 C8 . . 116.8(2) ?
C6 C7 C8 . . 123.7(3) ?
N2 C8 C9 . . 124.2(3) ?
N2 C8 C7 . . 114.2(2) ?
C9 C8 C7 . . 121.6(3) ?
C8 C9 C10 . . 117.7(3) ?
C8 C9 H9 . . 121.1 ?
C10 C9 H9 . . 121.1 ?
C9 C10 C11 . . 119.0(3) ?
C9 C10 H10 . . 120.5 ?
C11 C10 H10 . . 120.5 ?
C12 C11 C10 . . 118.8(3) ?
C12 C11 H11 . . 120.6 ?
C10 C11 H11 . . 120.6 ?
N2 C12 C11 . . 122.9(3) ?
N2 C12 H12 . . 118.5 ?
C11 C12 H12 . . 118.5 ?
N5 C13 C14 . . 122.4(3) ?
N5 C13 H13 . . 118.8 ?
C14 C13 H13 . . 118.8 ?
C15 C14 C13 . . 118.8(3) ?
C15 C14 H14 . . 120.6 ?
C13 C14 H14 . . 120.6 ?
C14 C15 C16 . . 119.3(3) ?
C14 C15 H15 . . 120.4 ?
C16 C15 H15 . . 120.4 ?
C17 C16 C15 . . 118.3(3) ?
C17 C16 H16 . . 120.8 ?
C15 C16 H16 . . 120.8 ?
N5 C17 C16 . . 122.3(3) ?
N5 C17 C18 . . 114.3(3) ?
C16 C17 C18 . . 123.2(3) ?
N3 C18 C19 . . 117.3(3) ?
N3 C18 C17 . . 113.7(2) ?
C19 C18 C17 . . 128.9(3) ?
N4 C19 C18 . . 118.9(3) ?
N4 C19 C20 . . 116.1(2) ?
C18 C19 C20 . . 124.9(3) ?
N6 C20 C21 . . 123.3(3) ?
N6 C20 C19 . . 116.3(2) ?
C21 C20 C19 . . 120.3(3) ?
C22 C21 C20 . . 118.4(3) ?
C22 C21 H21 . . 120.8 ?
C20 C21 H21 . . 120.8 ?
C23 C22 C21 . . 119.1(3) ?
C23 C22 H22 . . 120.4 ?
C21 C22 H22 . . 120.4 ?
C22 C23 C24 . . 118.9(3) ?
C22 C23 H23 . . 120.6 ?
C24 C23 H23 . . 120.6 ?
N6 C24 C23 . . 122.7(3) ?
N6 C24 H24 . . 118.6 ?
C23 C24 H24 . . 118.6 ?
C1 N1 C5 . . 119.3(3) ?
C1 N1 Zn1 . . 123.3(2) ?
C5 N1 Zn1 . . 117.2(2) ?
C12 N2 C8 . . 117.4(3) ?
C6 N3 C18 . . 122.0(2) ?
C6 N3 Zn1 . . 119.27(19) ?
C18 N3 Zn1 . . 118.77(19) ?
C7 N4 C19 . . 120.4(2) ?
C13 N5 C17 . . 118.9(3) ?
C13 N5 Zn1 . . 122.5(2) ?
C17 N5 Zn1 . . 116.77(19) ?
C24 N6 C20 . . 117.5(3) ?
N3 Zn1 N5 . . 74.10(10) y
N3 Zn1 N1 . . 73.73(10) y
N5 Zn1 N1 . . 147.80(9) y
N3 Zn1 I2 . . 125.51(7) y
N5 Zn1 I2 . . 102.61(8) y
N1 Zn1 I2 . . 97.18(8) y
N3 Zn1 I1 . . 119.54(8) y
N5 Zn1 I1 . . 96.46(8) y
N1 Zn1 I1 . . 97.92(8) y
I2 Zn1 I1 . . 114.90(3) y

loop_
_geom_bond_atom_site_label_1
_geom_bond_atom_site_label_2
_geom_bond_site_symmetry_2
_geom_bond_distance
_geom_bond_publ_flag
C1 N1 . 1.337(4) ?
C1 C2 . 1.389(5) ?
C1 H1 . 0.9300 ?
C2 C3 . 1.384(5) ?
C2 H2 . 0.9300 ?
C3 C4 . 1.389(4) ?
C3 H3 . 0.9300 ?
C4 C5 . 1.391(4) ?
C4 H4 . 0.9300 ?
C5 N1 . 1.344(4) ?
C5 C6 . 1.485(4) ?
C6 N3 . 1.336(4) ?
C6 C7 . 1.410(4) ?
C7 N4 . 1.332(4) ?
C7 C8 . 1.492(4) ?
C8 N2 . 1.339(4) ?
C8 C9 . 1.383(4) ?
C9 C10 . 1.386(5) ?
C9 H9 . 0.9300 ?
C10 C11 . 1.394(6) ?
C10 H10 . 0.9300 ?
C11 C12 . 1.382(5) ?
C11 H11 . 0.9300 ?
C12 N2 . 1.337(4) ?
C12 H12 . 0.9300 ?
C13 N5 . 1.339(4) ?
C13 C14 . 1.392(5) ?
C13 H13 . 0.9300 ?
C14 C15 . 1.385(5) ?
C14 H14 . 0.9300 ?
C15 C16 . 1.396(4) ?
C15 H15 . 0.9300 ?
C16 C17 . 1.393(4) ?
C16 H16 . 0.9300 ?
C17 N5 . 1.346(4) ?
C17 C18 . 1.483(4) ?
C18 N3 . 1.341(4) ?
C18 C19 . 1.411(4) ?
C19 N4 . 1.334(4) ?
C19 C20 . 1.481(4) ?
C20 N6 . 1.345(4) ?
C20 C21 . 1.391(4) ?
C21 C22 . 1.387(4) ?
C21 H21 . 0.9300 ?
C22 C23 . 1.382(4) ?
C22 H22 . 0.9300 ?
C23 C24 . 1.395(4) ?
C23 H23 . 0.9300 ?
C24 N6 . 1.344(4) ?
C24 H24 . 0.9300 ?
Zn1 N1 . 2.207(3) y
Zn1 N3 . 2.137(2) y
Zn1 N5 . 2.184(3) y
Zn1 I2 . 2.5691(8) y
Zn1 I1 . 2.5888(10) y

loop_
_geom_torsion_atom_site_label_1
_geom_torsion_atom_site_label_2
_geom_torsion_atom_site_label_3
_geom_torsion_atom_site_label_4
_geom_torsion_site_symmetry_1
_geom_torsion_site_symmetry_2
_geom_torsion_site_symmetry_3
_geom_torsion_site_symmetry_4
_geom_torsion
_geom_torsion_publ_flag
N1 C1 C2 C3 . . . . 2.6(5) ?
C1 C2 C3 C4 . . . . -0.9(5) ?
C2 C3 C4 C5 . . . . -2.4(5) ?
C3 C4 C5 N1 . . . . 4.3(5) ?
C3 C4 C5 C6 . . . . -178.3(3) ?
N1 C5 C6 N3 . . . . 9.1(4) ?
C4 C5 C6 N3 . . . . -168.5(3) ?
N1 C5 C6 C7 . . . . -173.1(3) ?
C4 C5 C6 C7 . . . . 9.3(5) ?
N3 C6 C7 N4 . . . . 19.3(4) ?
C5 C6 C7 N4 . . . . -158.5(3) ?
N3 C6 C7 C8 . . . . -156.8(3) ?
C5 C6 C7 C8 . . . . 25.5(5) ?
N4 C7 C8 N2 . . . . -138.0(3) ?
C6 C7 C8 N2 . . . . 38.1(4) ?
N4 C7 C8 C9 . . . . 40.4(5) ?
C6 C7 C8 C9 . . . . -143.5(3) ?
N2 C8 C9 C10 . . . . -0.8(6) ?
C7 C8 C9 C10 . . . . -179.0(4) ?
C8 C9 C10 C11 . . . . 0.6(7) ?
C9 C10 C11 C12 . . . . 0.1(7) ?
C10 C11 C12 N2 . . . . -0.7(7) ?
N5 C13 C14 C15 . . . . 0.9(5) ?
C13 C14 C15 C16 . . . . -1.5(5) ?
C14 C15 C16 C17 . . . . 0.2(5) ?
C15 C16 C17 N5 . . . . 1.7(5) ?
C15 C16 C17 C18 . . . . 176.2(3) ?
N5 C17 C18 N3 . . . . 17.4(4) ?
C16 C17 C18 N3 . . . . -157.4(3) ?
N5 C17 C18 C19 . . . . -164.7(3) ?
C16 C17 C18 C19 . . . . 20.4(5) ?
N3 C18 C19 N4 . . . . 20.8(4) ?
C17 C18 C19 N4 . . . . -156.9(3) ?
N3 C18 C19 C20 . . . . -156.7(3) ?
C17 C18 C19 C20 . . . . 25.5(5) ?
N4 C19 C20 N6 . . . . -152.2(3) ?
C18 C19 C20 N6 . . . . 25.4(4) ?
N4 C19 C20 C21 . . . . 24.3(4) ?
C18 C19 C20 C21 . . . . -158.1(3) ?
N6 C20 C21 C22 . . . . 0.1(5) ?
C19 C20 C21 C22 . . . . -176.1(3) ?
C20 C21 C22 C23 . . . . -1.6(4) ?
C21 C22 C23 C24 . . . . 1.2(5) ?
C22 C23 C24 N6 . . . . 0.8(5) ?
C2 C1 N1 C5 . . . . -0.8(5) ?
C2 C1 N1 Zn1 . . . . -175.6(3) ?
C4 C5 N1 C1 . . . . -2.7(5) ?
C6 C5 N1 C1 . . . . 179.6(3) ?
C4 C5 N1 Zn1 . . . . 172.4(2) ?
C6 C5 N1 Zn1 . . . . -5.3(3) ?
C11 C12 N2 C8 . . . . 0.6(5) ?
C9 C8 N2 C12 . . . . 0.2(5) ?
C7 C8 N2 C12 . . . . 178.5(3) ?
C7 C6 N3 C18 . . . . -6.9(4) ?
C5 C6 N3 C18 . . . . 171.2(3) ?
C7 C6 N3 Zn1 . . . . 173.1(2) ?
C5 C6 N3 Zn1 . . . . -8.8(3) ?
C19 C18 N3 C6 . . . . -12.5(4) ?
C17 C18 N3 C6 . . . . 165.6(3) ?
C19 C18 N3 Zn1 . . . . 167.5(2) ?
C17 C18 N3 Zn1 . . . . -14.4(3) ?
C6 C7 N4 C19 . . . . -11.1(4) ?
C8 C7 N4 C19 . . . . 165.1(3) ?
C18 C19 N4 C7 . . . . -8.9(4) ?
C20 C19 N4 C7 . . . . 168.9(3) ?
C14 C13 N5 C17 . . . . 1.0(5) ?
C14 C13 N5 Zn1 . . . . -162.8(3) ?
C16 C17 N5 C13 . . . . -2.4(5) ?
C18 C17 N5 C13 . . . . -177.3(3) ?
C16 C17 N5 Zn1 . . . . 162.4(2) ?
C18 C17 N5 Zn1 . . . . -12.6(3) ?
C23 C24 N6 C20 . . . . -2.2(5) ?
C21 C20 N6 C24 . . . . 1.8(5) ?
C19 C20 N6 C24 . . . . 178.2(3) ?
C6 N3 Zn1 N5 . . . . -173.8(2) ?
C18 N3 Zn1 N5 . . . . 6.2(2) ?
C6 N3 Zn1 N1 . . . . 4.6(2) ?
C18 N3 Zn1 N1 . . . . -175.4(2) ?
C6 N3 Zn1 I2 . . . . 91.9(2) ?
C18 N3 Zn1 I2 . . . . -88.2(2) ?
C6 N3 Zn1 I1 . . . . -85.4(2) ?
C18 N3 Zn1 I1 . . . . 94.6(2) ?
C13 N5 Zn1 N3 . . . . 168.2(3) ?
C17 N5 Zn1 N3 . . . . 4.1(2) ?
C13 N5 Zn1 N1 . . . . 165.4(2) ?
C17 N5 Zn1 N1 . . . . 1.3(3) ?
C13 N5 Zn1 I2 . . . . -68.1(3) ?
C17 N5 Zn1 I2 . . . . 127.8(2) ?
C13 N5 Zn1 I1 . . . . 49.3(3) ?
C17 N5 Zn1 I1 . . . . -114.8(2) ?
C1 N1 Zn1 N3 . . . . 175.7(3) ?
C5 N1 Zn1 N3 . . . . 0.7(2) ?
C1 N1 Zn1 N5 . . . . 178.5(2) ?
C5 N1 Zn1 N5 . . . . 3.6(3) ?
C1 N1 Zn1 I2 . . . . 50.7(3) ?
C5 N1 Zn1 I2 . . . . -124.2(2) ?
C1 N1 Zn1 I1 . . . . -65.8(3) ?
C5 N1 Zn1 I1 . . . . 119.3(2) ?
